data_7237129
loop_
_publ_author_name
'Szimhardt, Norbert'
'Wurzenberger, Maximilian H. H.'
'Klap\"otke, Thomas M.'
'Lechner, Jasmin T.'
'Reichherzer, Hannes'
'Unger, Cornelia C.'
'Stierstorfer, J\"org'

_publ_section_title
;
 Highly functional energetic complexes: stability tuning through
 coordination diversity of isomeric propyl-linked ditetrazoles
;
_journal_issue 15
_journal_name_full 'Journal of Materials Chemistry A'
_journal_page_first 6565
_journal_paper_doi 10.1039/C8TA01412D
_journal_volume 6
_journal_year 2018
_chemical_formula_moiety '3(C5 H8 Co0.33 N8), 2(Cl O4)'
_chemical_formula_sum 'C15 H24 Cl2 Co N24 O8'
_chemical_formula_weight 798.41
_chemical_name_common 'tris-1,3(ditetrazol-1-yl)propane cobalt(II) diperchlorate'
_chemical_name_systematic
;
tris(1,3-ditetrazol-1-yl)propane cobalt(II) diperchlorate
;
_space_group_IT_number 165
_space_group_name_Hall '-P 3 2"c'
_space_group_name_H-M_alt 'P -3 c 1'
_symmetry_cell_setting trigonal
_symmetry_Int_Tables_number 165
_symmetry_space_group_name_Hall '-P 3 2"c'
_symmetry_space_group_name_H-M 'P -3 c 1'
_atom_sites_solution_hydrogens mixed
_audit_creation_method SHELXL-2013
_audit_update_record
;
2018-01-12 deposited with the CCDC.
2018-03-08 downloaded from the CCDC.
;
_cell_angle_alpha 90.000(5)
_cell_angle_beta 90.000(5)
_cell_angle_gamma 120.000(5)
_cell_formula_units_Z 2
_cell_length_a 11.085(5)
_cell_length_b 11.085(5)
_cell_length_c 14.554(5)
_cell_measurement_reflns_used 9886
_cell_measurement_temperature 173(2)
_cell_measurement_theta_max 27.5054
_cell_measurement_theta_min 2.7990
_cell_volume 1548.8(11)
_computing_cell_refinement 'APEX2 v2012.4-3 (Bruker AXS)'
_computing_data_collection 'Bruker Instrument Service v3.0.21'
_computing_data_reduction 'SAINT V8.18C (Bruker AXS Inc., 2011)'
_computing_structure_refinement 'SHELXL-2013 (Sheldrick, 2013)'
_diffrn_ambient_temperature 173(2)
_diffrn_detector_area_resol_mean 7.3910
_diffrn_measured_fraction_theta_full 0.996
_diffrn_measured_fraction_theta_max 0.996
_diffrn_measurement_device_type 'D8 Venture'
_diffrn_measurement_method 'mix of omega and phi scans'
_diffrn_radiation_type MoK\a
_diffrn_radiation_wavelength 0.71069
_diffrn_reflns_av_R_equivalents 0.0448
_diffrn_reflns_av_unetI/netI 0.0211
_diffrn_reflns_Laue_measured_fraction_full 0.996
_diffrn_reflns_Laue_measured_fraction_max 0.996
_diffrn_reflns_limit_h_max 13
_diffrn_reflns_limit_h_min -13
_diffrn_reflns_limit_k_max 13
_diffrn_reflns_limit_k_min -13
_diffrn_reflns_limit_l_max 16
_diffrn_reflns_limit_l_min -17
_diffrn_reflns_number 13757
_diffrn_reflns_point_group_measured_fraction_full 0.996
_diffrn_reflns_point_group_measured_fraction_max 0.996
_diffrn_reflns_theta_full 25.240
_diffrn_reflns_theta_max 25.971
_diffrn_reflns_theta_min 3.513
_diffrn_source 'rotating anode generator'
_exptl_absorpt_coefficient_mu 0.811
_exptl_absorpt_correction_T_max 0.7456
_exptl_absorpt_correction_T_min 0.6881
_exptl_absorpt_correction_type multi-scan
_exptl_absorpt_process_details
;
SADABS-2016/2 - Bruker AXS area detector scaling and absorption correction
;
_exptl_crystal_colour colourless
_exptl_crystal_density_diffrn 1.712
_exptl_crystal_density_method 'not measured'
_exptl_crystal_description block
_exptl_crystal_F_000 814
_exptl_crystal_size_max 0.100
_exptl_crystal_size_mid 0.070
_exptl_crystal_size_min 0.060
_refine_diff_density_max 0.536
_refine_diff_density_min -0.381
_refine_diff_density_rms 0.063
_refine_ls_extinction_method none
_refine_ls_goodness_of_fit_ref 1.091
_refine_ls_hydrogen_treatment mixed
_refine_ls_matrix_type full
_refine_ls_number_parameters 99
_refine_ls_number_reflns 1023
_refine_ls_number_restraints 0
_refine_ls_restrained_S_all 1.091
_refine_ls_R_factor_all 0.0351
_refine_ls_R_factor_gt 0.0309
_refine_ls_shift/su_max 0.000
_refine_ls_shift/su_mean 0.000
_refine_ls_structure_factor_coef Fsqd
_refine_ls_weighting_details 'w=1/[\s^2^(Fo^2^)+(0.0401P)^2^+1.1628P] where P=(Fo^2^+2Fc^2^)/3'
_refine_ls_weighting_scheme calc
_refine_ls_wR_factor_gt 0.0772
_refine_ls_wR_factor_ref 0.0823
_reflns_Friedel_coverage 0.000
_reflns_number_gt 918
_reflns_number_total 1023
_reflns_threshold_expression 'I > 2\s(I)'
_cod_data_source_file c8ta01412d2.cif
_cod_data_source_block wv009
_cod_depositor_comments
;
The following automatic conversions were performed:

data item '_exptl_absorpt_correction_type' value 'Multi-Scan' was
changed to 'multi-scan' in accordance with the
/home/saulius/struct/COD-crude-data/automatic-downloads/DataCite-retrospective/RSC/depositions/lib/dictionaries/cif_core.dic
dictionary named 'cif_core.dic' version 2.4.2 last updated on
2011-04-26.

Automatic conversion script
Id: cif_fix_values 6909 2019-04-08 15:41:33Z antanas 
;
_cod_original_cell_volume 1548.8(15)
_cod_database_code 7237129
_shelx_space_group_comment
;
The symmetry employed for this shelxl refinement is uniquely defined
by the following loop, which should always be used as a source of
symmetry information in preference to the above space-group names.
They are only intended as comments.
;
_shelx_estimated_absorpt_t_min 0.923
_shelx_estimated_absorpt_t_max 0.953
_shelxl_version_number 2013-4

loop_
_space_group_symop_operation_xyz
'x, y, z'
'-y, x-y, z'
'-x+y, -x, z'
'x-y, -y, -z+1/2'
'-x, -x+y, -z+1/2'
'y, x, -z+1/2'
'-x, -y, -z'
'y, -x+y, -z'
'x-y, x, -z'
'-x+y, y, z-1/2'
'x, x-y, z-1/2'
'-y, -x, z-1/2'

loop_
_atom_site_label
_atom_site_type_symbol
_atom_site_fract_x
_atom_site_fract_y
_atom_site_fract_z
_atom_site_U_iso_or_equiv
_atom_site_adp_type
_atom_site_occupancy
_atom_site_site_symmetry_order
_atom_site_calc_flag
_atom_site_refinement_flags_posn
_atom_site_refinement_flags_adp
_atom_site_refinement_flags_occupancy
_atom_site_disorder_assembly
_atom_site_disorder_group
Co1 Co 0.0000 0.0000 0.5000 0.01517(18) Uani 1 6 d S T P . .
N2 N 0.16827(16) 0.24437(16) 0.63389(11) 0.0290(4) Uani 1 1 d . . . . .
N4 N 0.06321(16) 0.35917(14) 0.64687(9) 0.0230(3) Uani 1 1 d . . . . .
N1 N 0.04936(14) 0.17808(14) 0.58311(9) 0.0197(3) Uani 1 1 d . . . . .
C2 C 0.0484(2) 0.48160(19) 0.66806(13) 0.0325(5) Uani 1 1 d . . . . .
H2A H 0.1374 0.5554 0.6941 0.039 Uiso 0.5 1 calc R U P . .
H2B H 0.0324 0.5176 0.6098 0.039 Uiso 0.5 1 calc R U P . .
N3 N 0.17684(17) 0.35333(17) 0.67219(11) 0.0322(4) Uani 1 1 d . . . . .
C1 C -0.01332(18) 0.25184(17) 0.59257(12) 0.0231(4) Uani 1 1 d . . . . .
H1 H -0.0992 0.2313 0.5650 0.028 Uiso 1 1 calc R U . . .
C3 C -0.0617(4) 0.4564(4) 0.7308(2) 0.0229(7) Uani 0.5 1 d . . P . .
H3A H -0.1474 0.3737 0.7081 0.028 Uiso 0.5 1 calc R U P . .
H3B H -0.0776 0.5365 0.7261 0.028 Uiso 0.5 1 calc R U P . .
Cl1A Cl 0.3333 0.6667 0.4565(2) 0.0230(6) Uani 0.671(8) 3 d S T P A 1
O2A O 0.3333 0.6667 0.3590(4) 0.108(3) Uani 0.671(8) 3 d S T P A 1
O1A O 0.2452(7) 0.5307(7) 0.4865(5) 0.0738(18) Uani 0.671(8) 1 d . . P A 1
Cl1B Cl 0.3333 0.6667 0.4876(5) 0.0239(11) Uani 0.329(8) 3 d S T P A 2
O2B O 0.3333 0.6667 0.5853(5) 0.035(2) Uani 0.329(8) 3 d S T P A 2
O1B O 0.2209(11) 0.5312(12) 0.4584(6) 0.0335(18) Uani 0.329(8) 1 d . . P A 2
H2C H 0.1299 0.5703 0.6497 0.062(17) Uiso 0.5 1 d R . P . .
H2D H -0.0558 0.4459 0.6641 0.064(17) Uiso 0.5 1 d R . P . .

loop_
_atom_site_aniso_label
_atom_site_aniso_U_11
_atom_site_aniso_U_22
_atom_site_aniso_U_33
_atom_site_aniso_U_23
_atom_site_aniso_U_13
_atom_site_aniso_U_12
Co1 0.0140(2) 0.0140(2) 0.0175(3) 0.000 0.000 0.00701(11)
N2 0.0253(8) 0.0265(8) 0.0357(8) -0.0106(7) -0.0070(6) 0.0132(7)
N4 0.0292(8) 0.0167(7) 0.0231(7) 0.0010(6) 0.0038(6) 0.0116(6)
N1 0.0179(7) 0.0175(7) 0.0219(7) -0.0008(5) 0.0007(5) 0.0076(6)
C2 0.0508(13) 0.0179(9) 0.0328(10) 0.0010(7) 0.0048(9) 0.0202(9)
N3 0.0313(9) 0.0248(8) 0.0398(9) -0.0101(7) -0.0064(7) 0.0135(7)
C1 0.0254(9) 0.0209(8) 0.0241(8) -0.0016(7) 0.0001(7) 0.0124(7)
C3 0.0309(18) 0.0209(16) 0.0228(16) 0.0001(13) -0.0012(14) 0.0173(15)
Cl1A 0.0218(5) 0.0218(5) 0.0254(14) 0.000 0.000 0.0109(3)
O2A 0.150(5) 0.150(5) 0.023(3) 0.000 0.000 0.075(2)
O1A 0.055(4) 0.028(2) 0.121(5) 0.010(3) 0.036(3) 0.007(2)
Cl1B 0.0228(11) 0.0228(11) 0.026(3) 0.000 0.000 0.0114(6)
O2B 0.042(3) 0.042(3) 0.021(4) 0.000 0.000 0.0211(16)
O1B 0.029(3) 0.027(3) 0.039(3) -0.017(3) -0.018(2) 0.010(2)

loop_
_atom_type_symbol
_atom_type_description
_atom_type_scat_dispersion_real
_atom_type_scat_dispersion_imag
_atom_type_scat_source
C C 0.0033 0.0016 'International Tables Vol C Tables 4.2.6.8 and 6.1.1.4'
H H 0.0000 0.0000 'International Tables Vol C Tables 4.2.6.8 and 6.1.1.4'
N N 0.0061 0.0033 'International Tables Vol C Tables 4.2.6.8 and 6.1.1.4'
O O 0.0106 0.0060 'International Tables Vol C Tables 4.2.6.8 and 6.1.1.4'
Cl Cl 0.1484 0.1585 'International Tables Vol C Tables 4.2.6.8 and 6.1.1.4'
Co Co 0.3494 0.9721 'International Tables Vol C Tables 4.2.6.8 and 6.1.1.4'

loop_
_geom_angle_atom_site_label_1
_geom_angle_atom_site_label_2
_geom_angle_atom_site_label_3
_geom_angle
_geom_angle_site_symmetry_1
_geom_angle_site_symmetry_3
N1 Co1 N1 91.19(5) 7_556 9_556
N1 Co1 N1 88.81(5) 7_556 3
N1 Co1 N1 180.00(6) 9_556 3
N1 Co1 N1 88.81(5) 7_556 2
N1 Co1 N1 88.81(5) 9_556 2
N1 Co1 N1 91.19(5) 3 2
N1 Co1 N1 91.19(5) 7_556 8_556
N1 Co1 N1 91.19(5) 9_556 8_556
N1 Co1 N1 88.81(5) 3 8_556
N1 Co1 N1 180.00(7) 2 8_556
N1 Co1 N1 180.0 7_556 .
N1 Co1 N1 88.81(5) 9_556 .
N1 Co1 N1 91.19(5) 3 .
N1 Co1 N1 91.19(5) 2 .
N1 Co1 N1 88.81(5) 8_556 .
N3 N2 N1 109.75(14) . .
C1 N4 N3 108.38(14) . .
C1 N4 C2 129.37(16) . .
N3 N4 C2 121.58(16) . .
C1 N1 N2 106.07(13) . .
C1 N1 Co1 131.31(12) . .
N2 N1 Co1 122.44(11) . .
C3 C2 N4 115.35(19) . .
N4 C2 C3 114.05(19) . 5_556
C3 C2 H2A 108.4 . .
N4 C2 H2A 108.4 . .
C3 C2 H2B 108.4 . .
N4 C2 H2B 108.4 . .
C3 C2 H2B 137.5 5_556 .
H2A C2 H2B 107.5 . .
C3 C2 H2C 129.4 . .
N4 C2 H2C 113.1 . .
C3 C2 H2C 94.5 5_556 .
N4 C2 H2D 104.9 . .
C3 C2 H2D 95.7 5_556 .
H2A C2 H2D 144.2 . .
H2B C2 H2D 73.2 . .
H2C C2 H2D 132.1 . .
N2 N3 N4 107.13(15) . .
N1 C1 N4 108.68(15) . .
N1 C1 H1 125.7 . .
N4 C1 H1 125.7 . .
C2 C3 C2 120.4(3) . 5_556
C2 C3 H3A 107.2 . .
C2 C3 H3A 107.2 5_556 .
C2 C3 H3B 107.2 . .
C2 C3 H3B 107.2 5_556 .
H3A C3 H3B 106.9 . .
C2 C3 H2D 157.1 5_556 .
H3A C3 H2D 69.6 . .
H3B C3 H2D 95.2 . .
O1A Cl1A O1A 110.7(4) 2_665 .
O1A Cl1A O1A 110.7(4) 2_665 3_565
O1A Cl1A O1A 110.7(4) . 3_565
O1A Cl1A O2A 108.3(4) 2_665 .
O1A Cl1A O2A 108.3(4) . .
O1A Cl1A O2A 108.3(4) 3_565 .
O2B Cl1B O1B 107.0(5) . 3_565
O2B Cl1B O1B 107.0(5) . .
O1B Cl1B O1B 111.8(5) 3_565 .
O2B Cl1B O1B 107.0(5) . 2_665
O1B Cl1B O1B 111.8(5) 3_565 2_665
O1B Cl1B O1B 111.8(5) . 2_665

loop_
_geom_bond_atom_site_label_1
_geom_bond_atom_site_label_2
_geom_bond_distance
_geom_bond_site_symmetry_2
Co1 N1 2.1399(15) 7_556
Co1 N1 2.1399(15) 9_556
Co1 N1 2.1399(15) 3
Co1 N1 2.1399(15) 2
Co1 N1 2.1399(15) 8_556
Co1 N1 2.1399(15) .
N2 N3 1.290(2) .
N2 N1 1.362(2) .
N4 C1 1.323(2) .
N4 N3 1.345(2) .
N4 C2 1.479(2) .
N1 C1 1.318(2) .
C2 C3 1.436(4) .
C2 C3 1.514(4) 5_556
C2 H2A 0.9900 .
C2 H2B 0.9900 .
C2 H2C 0.9827 .
C2 H2D 1.0184 .
C1 H1 0.9500 .
C3 C2 1.514(4) 5_556
C3 H3A 0.9900 .
C3 H3B 0.9900 .
C3 H2D 0.9831 .
Cl1A O1A 1.394(6) 2_665
Cl1A O1A 1.394(6) .
Cl1A O1A 1.394(6) 3_565
Cl1A O2A 1.420(6) .
Cl1B O2B 1.421(10) .
Cl1B O1B 1.455(11) 3_565
Cl1B O1B 1.455(11) .
Cl1B O1B 1.455(11) 2_665

loop_
_geom_hbond_atom_site_label_D
_geom_hbond_atom_site_label_H
_geom_hbond_atom_site_label_A
_geom_hbond_distance_DH
_geom_hbond_distance_HA
_geom_hbond_distance_DA
_geom_hbond_angle_DHA
_geom_hbond_site_symmetry_A
C2 H2C O2B 0.98 2.17 3.026(4) 145.1 .
C1 H1 O1A 0.95 2.27 3.195(7) 163.4 9_556
C1 H1 O1B 0.95 2.31 3.221(12) 160.6 9_556
C3 H3A O2A 0.99 2.12 2.920(4) 136.9 7_566
C3 H3B N3 0.99 2.49 3.277(4) 135.7 4_566
C2 H2C N3 0.98 2.60 3.313(3) 129.1 3_565
C2 H2C O2B 0.98 2.17 3.026(4) 145.1 .
C2 H2C O2B 0.98 2.17 3.026(4) 145.1 .
C1 H1 O1A 0.95 2.27 3.195(7) 163.4 9_556
C1 H1 O1B 0.95 2.31 3.221(12) 160.6 9_556
C3 H3A O2A 0.99 2.12 2.920(4) 136.9 7_566
C3 H3B N3 0.99 2.49 3.277(4) 135.7 4_566
C2 H2C N3 0.98 2.60 3.313(3) 129.1 3_565
C2 H2C O2B 0.98 2.17 3.026(4) 145.1 .

loop_
_geom_torsion_atom_site_label_1
_geom_torsion_atom_site_label_2
_geom_torsion_atom_site_label_3
_geom_torsion_atom_site_label_4
_geom_torsion
_geom_torsion_site_symmetry_1
_geom_torsion_site_symmetry_4
N3 N2 N1 C1 -0.05(19) . .
N3 N2 N1 Co1 175.59(12) . .
C1 N4 C2 C3 76.2(3) . .
N3 N4 C2 C3 -114.4(2) . .
C1 N4 C2 C3 134.6(2) . 5_556
N3 N4 C2 C3 -56.0(3) . 5_556
N1 N2 N3 N4 0.1(2) . .
C1 N4 N3 N2 -0.13(19) . .
C2 N4 N3 N2 -171.53(15) . .
N2 N1 C1 N4 -0.04(18) . .
Co1 N1 C1 N4 -175.13(11) . .
N3 N4 C1 N1 0.10(19) . .
C2 N4 C1 N1 170.62(16) . .
N4 C2 C3 C2 72.5(3) . 5_556
C3 C2 C3 C2 -29.4(3) 5_556 5_556
